data_4075593
loop_
_publ_author_name
'Tsang, Jenkins Y. K.'
'Buschhaus, Miriam S. A.'
'Legzdins, Peter'
'Patrick, Brian O.'

_publ_section_title
;
 Ortho-Selective C&#x2212;H Activation of Substituted Benzenes Effected by
 a Tungsten Alkylidene Complex without Substituent Coordination
;
_journal_issue 17
_journal_name_full Organometallics
_journal_page_first 4215
_journal_paper_doi 10.1021/om060390j
_journal_volume 25
_journal_year 2006
_chemical_formula_moiety 'C21 H30 F N O W'
_chemical_formula_sum 'C21 H30 F N O W'
_chemical_formula_weight 515.31
_chemical_name_common 'Complex 2a'
_chemical_name_systematic
;
 ?
;
_space_group_IT_number 2
_symmetry_cell_setting triclinic
_symmetry_space_group_name_Hall '-P 1'
_symmetry_space_group_name_H-M 'P -1'
_atom_sites_solution_hydrogens geom
_atom_sites_solution_primary direct
_atom_sites_solution_secondary difmap
_audit_creation_method SHELXL-97
_cell_angle_alpha 74.260(4)
_cell_angle_beta 89.287(4)
_cell_angle_gamma 77.311(4)
_cell_formula_units_Z 2
_cell_length_a 8.2185(9)
_cell_length_b 9.2843(9)
_cell_length_c 14.5576(15)
_cell_measurement_temperature 173(2)
_cell_measurement_theta_max 27.9
_cell_measurement_theta_min 1.5
_cell_volume 1041.71(19)
_computing_structure_refinement 'SHELXL-97 (Sheldrick, 1997)'
_diffrn_ambient_temperature 173(2)
_diffrn_measured_fraction_theta_full 0.978
_diffrn_measured_fraction_theta_max 0.978
_diffrn_radiation_monochromator graphite
_diffrn_radiation_source 'fine-focus sealed tube'
_diffrn_radiation_type MoK\a
_diffrn_radiation_wavelength 0.71073
_diffrn_reflns_av_R_equivalents 0.0366
_diffrn_reflns_av_sigmaI/netI 0.0218
_diffrn_reflns_limit_h_max 10
_diffrn_reflns_limit_h_min -10
_diffrn_reflns_limit_k_max 12
_diffrn_reflns_limit_k_min -12
_diffrn_reflns_limit_l_max 19
_diffrn_reflns_limit_l_min -18
_diffrn_reflns_number 34992
_diffrn_reflns_theta_full 27.92
_diffrn_reflns_theta_max 27.92
_diffrn_reflns_theta_min 1.46
_exptl_absorpt_coefficient_mu 5.561
_exptl_absorpt_correction_T_max 0.606
_exptl_absorpt_correction_T_min 0.345
_exptl_crystal_colour red
_exptl_crystal_density_diffrn 1.643
_exptl_crystal_density_method 'not measured'
_exptl_crystal_description Irregular
_exptl_crystal_F_000 508
_exptl_crystal_size_max 0.30
_exptl_crystal_size_mid 0.15
_exptl_crystal_size_min 0.09
_refine_diff_density_max 1.963
_refine_diff_density_min -1.918
_refine_diff_density_rms 0.132
_refine_ls_extinction_method none
_refine_ls_goodness_of_fit_ref 1.092
_refine_ls_hydrogen_treatment mixed
_refine_ls_matrix_type full
_refine_ls_number_parameters 243
_refine_ls_number_reflns 4883
_refine_ls_number_restraints 0
_refine_ls_restrained_S_all 1.092
_refine_ls_R_factor_all 0.0244
_refine_ls_R_factor_gt 0.0221
_refine_ls_shift/su_max 0.001
_refine_ls_shift/su_mean 0.000
_refine_ls_structure_factor_coef Fsqd
_refine_ls_weighting_details 'calc w=1/[\s^2^(Fo^2^)+(0.0386P)^2^+0.5445P] where P=(Fo^2^+2Fc^2^)/3'
_refine_ls_weighting_scheme calc
_refine_ls_wR_factor_gt 0.0569
_refine_ls_wR_factor_ref 0.0586
_reflns_number_gt 4570
_reflns_number_total 4883
_reflns_threshold_expression >2sigma(I)
_cod_data_source_file om060390jsi20060508_015211.cif
_cod_data_source_block pl293_0m
_cod_depositor_comments
;
The following automatic conversions were performed:

'_symmetry_cell_setting' value 'Triclinic' changed to 'triclinic'
according to /home/saulius/struct/CIF-dictionaries/cif_core.dic
dictionary named 'cif_core.dic' version 2.4.1 from 2010-06-29.

Automatic conversion script
Id: cif_fix_values 1715 2011-07-08 13:25:40Z adriana 
;
_cod_original_sg_symbol_H-M P-1
_cod_database_code 4075593

loop_
_symmetry_equiv_pos_as_xyz
'x, y, z'
'-x, -y, -z'

loop_
_atom_site_label
_atom_site_type_symbol
_atom_site_fract_x
_atom_site_fract_y
_atom_site_fract_z
_atom_site_U_iso_or_equiv
_atom_site_adp_type
_atom_site_occupancy
_atom_site_symmetry_multiplicity
_atom_site_calc_flag
_atom_site_refinement_flags
W1 W 0.716411(12) 0.966150(11) 0.249328(7) 0.01731(5) Uani 1 1 d .
F1 F 0.7337(3) 1.2726(2) 0.30876(16) 0.0390(8) Uani 0.982(8) 1 d P
O1 O 0.4439(3) 0.8273(3) 0.20189(18) 0.0339(5) Uani 1 1 d .
N1 N 0.5471(3) 0.8867(3) 0.22886(18) 0.0213(5) Uani 1 1 d .
C5 C 0.3358(5) 1.3980(4) 0.1145(3) 0.0384(8) Uani 1 1 d .
H5 H 0.2440 1.4269 0.0692 0.046 Uiso 1 1 calc R
C15 C 1.0061(3) 0.9965(3) 0.2272(2) 0.0229(6) Uani 1 1 d .
C16 C 0.9077(4) 1.0822(3) 0.1417(2) 0.0233(6) Uani 1 1 d .
C20 C 1.1030(4) 1.0594(4) 0.2887(3) 0.0339(7) Uani 1 1 d .
H20A H 1.2202 1.0433 0.2720 0.051 Uiso 1 1 calc R
H20B H 1.0957 1.0062 0.3562 0.051 Uiso 1 1 calc R
H20C H 1.0558 1.1695 0.2779 0.051 Uiso 1 1 calc R
C12 C 0.8416(4) 0.9766(4) 0.1047(2) 0.0240(6) Uani 1 1 d .
C8 C 0.6758(4) 0.7475(3) 0.4675(2) 0.0241(6) Uani 1 1 d .
C7 C 0.7522(4) 0.8713(3) 0.3980(2) 0.0223(6) Uani 1 1 d .
C1 C 0.5640(4) 1.1974(3) 0.2083(2) 0.0210(6) Uani 1 1 d .
C3 C 0.5134(4) 1.4640(4) 0.2189(3) 0.0320(7) Uani 1 1 d .
H3 H 0.5440 1.5368 0.2464 0.038 Uiso 1 1 calc R
C14 C 1.0038(4) 0.8388(3) 0.2424(2) 0.0243(6) Uani 1 1 d .
C19 C 1.1078(4) 0.7087(4) 0.3185(3) 0.0338(7) Uani 1 1 d .
H19A H 1.0650 0.6159 0.3258 0.051 Uiso 1 1 calc R
H19B H 1.1021 0.7356 0.3793 0.051 Uiso 1 1 calc R
H19C H 1.2241 0.6898 0.3002 0.051 Uiso 1 1 calc R
C10 C 0.7379(5) 0.5937(4) 0.4455(3) 0.0356(8) Uani 1 1 d .
H10A H 0.6913 0.5150 0.4900 0.053 Uiso 1 1 calc R
H10B H 0.8601 0.5648 0.4526 0.053 Uiso 1 1 calc R
H10C H 0.7022 0.6026 0.3798 0.053 Uiso 1 1 calc R
C21 C 0.8906(5) 1.2506(4) 0.0927(3) 0.0352(8) Uani 1 1 d .
H21A H 0.9050 1.3046 0.1403 0.053 Uiso 1 1 calc R
H21B H 0.7796 1.2936 0.0605 0.053 Uiso 1 1 calc R
H21C H 0.9762 1.2632 0.0455 0.053 Uiso 1 1 calc R
C13 C 0.9021(4) 0.8255(4) 0.1680(2) 0.0251(6) Uani 1 1 d .
C4 C 0.3798(5) 1.5067(4) 0.1523(3) 0.0367(8) Uani 1 1 d .
H4 H 0.3187 1.6104 0.1327 0.044 Uiso 1 1 calc R
C11 C 0.7345(5) 0.7317(4) 0.5710(2) 0.0352(7) Uani 1 1 d .
H11A H 0.6847 0.6556 0.6156 0.053 Uiso 1 1 calc R
H11B H 0.6995 0.8312 0.5850 0.053 Uiso 1 1 calc R
H11C H 0.8565 0.6984 0.5779 0.053 Uiso 1 1 calc R
C18 C 0.8724(5) 0.6786(4) 0.1540(3) 0.0365(8) Uani 1 1 d .
H18A H 0.9610 0.6366 0.1165 0.055 Uiso 1 1 calc R
H18B H 0.7640 0.6992 0.1200 0.055 Uiso 1 1 calc R
H18C H 0.8729 0.6042 0.2164 0.055 Uiso 1 1 calc R
C17 C 0.7380(4) 1.0177(5) 0.0128(2) 0.0378(8) Uani 1 1 d .
H17A H 0.8117 1.0221 -0.0409 0.057 Uiso 1 1 calc R
H17B H 0.6614 1.1180 0.0042 0.057 Uiso 1 1 calc R
H17C H 0.6737 0.9396 0.0153 0.057 Uiso 1 1 calc R
C9 C 0.4846(4) 0.7907(4) 0.4593(3) 0.0347(7) Uani 1 1 d .
H9A H 0.4459 0.7905 0.3959 0.052 Uiso 1 1 calc R
H9B H 0.4451 0.8932 0.4683 0.052 Uiso 1 1 calc R
H9C H 0.4406 0.7158 0.5085 0.052 Uiso 1 1 calc R
C2 C 0.6004(4) 1.3127(3) 0.2440(2) 0.0252(6) Uani 1 1 d .
C6 C 0.4265(4) 1.2457(4) 0.1431(2) 0.0299(7) Uani 1 1 d .
H6 H 0.3935 1.1723 0.1172 0.036 Uiso 1 1 calc R
H07A H 0.861(4) 0.870(4) 0.423(2) 0.024(8) Uiso 1 1 d .
H07B H 0.692(5) 0.974(5) 0.397(3) 0.040(11) Uiso 1 1 d .

loop_
_atom_site_aniso_label
_atom_site_aniso_U_11
_atom_site_aniso_U_22
_atom_site_aniso_U_33
_atom_site_aniso_U_23
_atom_site_aniso_U_13
_atom_site_aniso_U_12
W1 0.01901(7) 0.01286(7) 0.01773(7) -0.00141(5) 0.00042(4) -0.00222(4)
F1 0.0411(13) 0.0291(12) 0.0482(14) -0.0148(10) -0.0103(10) -0.0046(9)
O1 0.0356(12) 0.0289(12) 0.0417(14) -0.0119(11) -0.0045(10) -0.0138(10)
N1 0.0234(12) 0.0151(11) 0.0224(12) -0.0027(9) 0.0028(9) -0.0011(9)
C5 0.0371(18) 0.0253(16) 0.043(2) -0.0003(15) -0.0123(15) 0.0038(14)
C15 0.0184(13) 0.0237(14) 0.0260(15) -0.0047(12) 0.0042(11) -0.0066(11)
C16 0.0226(14) 0.0209(14) 0.0226(14) -0.0007(12) 0.0063(11) -0.0039(11)
C20 0.0246(15) 0.0408(19) 0.0382(19) -0.0105(16) -0.0028(13) -0.0116(14)
C12 0.0227(14) 0.0258(15) 0.0213(14) -0.0045(12) 0.0036(11) -0.0036(12)
C8 0.0291(15) 0.0179(13) 0.0220(14) -0.0004(11) -0.0004(12) -0.0052(11)
C7 0.0246(14) 0.0185(14) 0.0218(14) -0.0035(11) -0.0007(11) -0.0035(11)
C1 0.0255(14) 0.0104(12) 0.0234(14) -0.0008(11) 0.0027(11) -0.0010(10)
C3 0.0408(18) 0.0192(15) 0.0381(18) -0.0096(13) 0.0082(14) -0.0090(13)
C14 0.0212(13) 0.0210(14) 0.0249(15) -0.0009(12) 0.0038(11) 0.0004(11)
C19 0.0243(15) 0.0274(16) 0.0374(18) 0.0037(14) -0.0003(13) 0.0041(13)
C10 0.048(2) 0.0192(15) 0.0371(19) -0.0031(14) 0.0013(16) -0.0081(14)
C21 0.0387(18) 0.0234(16) 0.0365(18) 0.0043(14) 0.0098(15) -0.0082(14)
C13 0.0255(14) 0.0207(14) 0.0276(15) -0.0066(12) 0.0056(12) -0.0028(11)
C4 0.0410(19) 0.0157(14) 0.044(2) -0.0009(14) 0.0032(16) 0.0032(13)
C11 0.047(2) 0.0328(18) 0.0205(15) 0.0011(13) -0.0035(14) -0.0089(15)
C18 0.0405(19) 0.0274(17) 0.046(2) -0.0174(16) 0.0111(16) -0.0091(14)
C17 0.0351(18) 0.052(2) 0.0223(16) -0.0100(15) 0.0002(13) -0.0025(16)
C9 0.0296(16) 0.0342(18) 0.0344(18) 0.0017(14) 0.0027(14) -0.0089(14)
C2 0.0295(15) 0.0193(14) 0.0258(15) -0.0038(12) 0.0011(12) -0.0061(12)
C6 0.0323(16) 0.0198(14) 0.0345(17) -0.0042(13) -0.0035(13) -0.0032(12)

loop_
_atom_type_symbol
_atom_type_description
_atom_type_scat_dispersion_real
_atom_type_scat_dispersion_imag
_atom_type_scat_source
C C 0.0033 0.0016 'International Tables Vol C Tables 4.2.6.8 and 6.1.1.4'
H H 0.0000 0.0000 'International Tables Vol C Tables 4.2.6.8 and 6.1.1.4'
N N 0.0061 0.0033 'International Tables Vol C Tables 4.2.6.8 and 6.1.1.4'
O O 0.0106 0.0060 'International Tables Vol C Tables 4.2.6.8 and 6.1.1.4'
F F 0.0171 0.0103 'International Tables Vol C Tables 4.2.6.8 and 6.1.1.4'
W W -0.8490 6.8722 'International Tables Vol C Tables 4.2.6.8 and 6.1.1.4'

loop_
_geom_angle_atom_site_label_1
_geom_angle_atom_site_label_2
_geom_angle_atom_site_label_3
_geom_angle
N1 W1 C7 99.01(11)
N1 W1 C1 92.31(11)
C7 W1 C1 113.38(11)
N1 W1 C13 94.17(11)
C7 W1 C13 111.61(11)
C1 W1 C13 132.81(11)
N1 W1 C12 98.75(11)
C7 W1 C12 144.20(11)
C1 W1 C12 96.65(11)
C13 W1 C12 36.17(11)
N1 W1 C14 122.45(11)
C7 W1 C14 85.72(11)
C1 W1 C14 138.08(10)
C13 W1 C14 34.99(11)
C12 W1 C14 58.55(10)
N1 W1 C16 131.60(11)
C7 W1 C16 127.14(11)
C1 W1 C16 82.86(10)
C13 W1 C16 58.64(11)
C12 W1 C16 35.29(11)
C14 W1 C16 57.08(10)
N1 W1 C15 151.88(11)
C7 W1 C15 94.22(11)
C1 W1 C15 105.06(10)
C13 W1 C15 57.81(10)
C12 W1 C15 57.97(10)
C14 W1 C15 33.96(10)
C16 W1 C15 34.01(10)
O1 N1 W1 169.4(2)
C4 C5 C6 119.9(3)
C14 C15 C16 107.9(3)
C14 C15 C20 125.5(3)
C16 C15 C20 126.5(3)
C14 C15 W1 71.00(16)
C16 C15 W1 71.23(16)
C20 C15 W1 125.6(2)
C15 C16 C12 108.1(3)
C15 C16 C21 126.1(3)
C12 C16 C21 125.5(3)
C15 C16 W1 74.76(16)
C12 C16 W1 68.54(16)
C21 C16 W1 127.2(2)
C13 C12 C16 107.4(3)
C13 C12 C17 126.9(3)
C16 C12 C17 125.6(3)
C13 C12 W1 71.74(17)
C16 C12 W1 76.17(17)
C17 C12 W1 121.0(2)
C10 C8 C9 109.5(3)
C10 C8 C11 108.7(3)
C9 C8 C11 108.8(3)
C10 C8 C7 109.3(3)
C9 C8 C7 111.6(2)
C11 C8 C7 108.8(2)
C8 C7 W1 130.9(2)
C2 C1 C6 114.5(3)
C2 C1 W1 121.5(2)
C6 C1 W1 123.9(2)
C2 C3 C4 118.0(3)
C13 C14 C15 108.6(3)
C13 C14 C19 126.5(3)
C15 C14 C19 124.6(3)
C13 C14 W1 68.73(17)
C15 C14 W1 75.05(16)
C19 C14 W1 127.3(2)
C14 C13 C12 107.9(3)
C14 C13 C18 126.2(3)
C12 C13 C18 125.8(3)
C14 C13 W1 76.28(18)
C12 C13 W1 72.08(17)
C18 C13 W1 120.6(2)
C5 C4 C3 119.9(3)
F1 C2 C3 117.4(3)
F1 C2 C1 117.4(3)
C3 C2 C1 125.2(3)
C5 C6 C1 122.4(3)

loop_
_geom_bond_atom_site_label_1
_geom_bond_atom_site_label_2
_geom_bond_distance
W1 N1 1.775(2)
W1 C7 2.101(3)
W1 C1 2.162(3)
W1 C13 2.314(3)
W1 C12 2.319(3)
W1 C14 2.412(3)
W1 C16 2.419(3)
W1 C15 2.465(3)
F1 C2 1.373(4)
O1 N1 1.228(3)
C5 C4 1.385(5)
C5 C6 1.398(5)
C15 C14 1.425(4)
C15 C16 1.429(4)
C15 C20 1.510(4)
C16 C12 1.439(4)
C16 C21 1.509(4)
C12 C13 1.438(4)
C12 C17 1.507(4)
C8 C10 1.525(4)
C8 C9 1.531(4)
C8 C11 1.547(4)
C8 C7 1.552(4)
C1 C2 1.397(4)
C1 C6 1.397(4)
C3 C2 1.380(4)
C3 C4 1.389(5)
C14 C13 1.424(4)
C14 C19 1.503(4)
C13 C18 1.503(5)

loop_
_geom_torsion_atom_site_label_1
_geom_torsion_atom_site_label_2
_geom_torsion_atom_site_label_3
_geom_torsion_atom_site_label_4
_geom_torsion
C7 W1 N1 O1 -137.1(12)
C1 W1 N1 O1 108.8(12)
C13 W1 N1 O1 -24.4(12)
C12 W1 N1 O1 11.7(12)
C14 W1 N1 O1 -46.4(12)
C16 W1 N1 O1 26.3(13)
C15 W1 N1 O1 -20.1(13)
N1 W1 C15 C14 -42.2(3)
C7 W1 C15 C14 75.91(19)
C1 W1 C15 C14 -168.50(18)
C13 W1 C15 C14 -37.04(18)
C12 W1 C15 C14 -80.04(19)
C16 W1 C15 C14 -117.4(3)
N1 W1 C15 C16 75.3(3)
C7 W1 C15 C16 -166.64(18)
C1 W1 C15 C16 -51.05(19)
C13 W1 C15 C16 80.41(19)
C12 W1 C15 C16 37.41(18)
C14 W1 C15 C16 117.4(3)
N1 W1 C15 C20 -162.7(3)
C7 W1 C15 C20 -44.6(3)
C1 W1 C15 C20 70.9(3)
C13 W1 C15 C20 -157.6(3)
C12 W1 C15 C20 159.4(3)
C14 W1 C15 C20 -120.6(3)
C16 W1 C15 C20 122.0(3)
C14 C15 C16 C12 1.1(3)
C20 C15 C16 C12 178.3(3)
W1 C15 C16 C12 -60.80(19)
C14 C15 C16 C21 -173.0(3)
C20 C15 C16 C21 4.3(5)
W1 C15 C16 C21 125.2(3)
C14 C15 C16 W1 61.9(2)
C20 C15 C16 W1 -120.9(3)
N1 W1 C16 C15 -142.45(18)
C7 W1 C16 C15 16.8(2)
C1 W1 C16 C15 130.81(19)
C13 W1 C16 C15 -77.75(19)
C12 W1 C16 C15 -116.9(3)
C14 W1 C16 C15 -36.19(17)
N1 W1 C16 C12 -25.5(2)
C7 W1 C16 C12 133.73(18)
C1 W1 C16 C12 -112.27(19)
C13 W1 C16 C12 39.18(17)
C14 W1 C16 C12 80.73(19)
C15 W1 C16 C12 116.9(3)
N1 W1 C16 C21 93.6(3)
C7 W1 C16 C21 -107.2(3)
C1 W1 C16 C21 6.8(3)
C13 W1 C16 C21 158.3(3)
C12 W1 C16 C21 119.1(4)
C14 W1 C16 C21 -160.2(3)
C15 W1 C16 C21 -124.0(4)
C15 C16 C12 C13 -0.6(3)
C21 C16 C12 C13 173.4(3)
W1 C16 C12 C13 -65.5(2)
C15 C16 C12 C17 -176.7(3)
C21 C16 C12 C17 -2.7(5)
W1 C16 C12 C17 118.4(3)
C15 C16 C12 W1 64.8(2)
C21 C16 C12 W1 -121.1(3)
N1 W1 C12 C13 -85.07(19)
C7 W1 C12 C13 33.9(3)
C1 W1 C12 C13 -178.46(18)
C14 W1 C12 C13 37.76(18)
C16 W1 C12 C13 114.0(3)
C15 W1 C12 C13 77.92(19)
N1 W1 C12 C16 160.97(17)
C7 W1 C12 C16 -80.0(3)
C1 W1 C12 C16 67.59(18)
C13 W1 C12 C16 -114.0(3)
C14 W1 C12 C16 -76.19(18)
C15 W1 C12 C16 -36.04(16)
N1 W1 C12 C17 37.5(3)
C7 W1 C12 C17 156.5(3)
C1 W1 C12 C17 -55.9(3)
C13 W1 C12 C17 122.6(3)
C14 W1 C12 C17 160.4(3)
C16 W1 C12 C17 -123.4(3)
C15 W1 C12 C17 -159.5(3)
C10 C8 C7 W1 66.3(3)
C9 C8 C7 W1 -55.0(4)
C11 C8 C7 W1 -175.1(2)
N1 W1 C7 C8 9.2(3)
C1 W1 C7 C8 105.7(3)
C13 W1 C7 C8 -89.0(3)
C12 W1 C7 C8 -109.7(3)
C14 W1 C7 C8 -113.0(3)
C16 W1 C7 C8 -155.3(2)
C15 W1 C7 C8 -145.9(3)
N1 W1 C1 C2 153.2(2)
C7 W1 C1 C2 52.3(3)
C13 W1 C1 C2 -109.0(3)
C12 W1 C1 C2 -107.7(2)
C14 W1 C1 C2 -58.8(3)
C16 W1 C1 C2 -75.2(2)
C15 W1 C1 C2 -49.2(3)
N1 W1 C1 C6 -28.9(3)
C7 W1 C1 C6 -129.7(3)
C13 W1 C1 C6 69.0(3)
C12 W1 C1 C6 70.2(3)
C14 W1 C1 C6 119.2(3)
C16 W1 C1 C6 102.8(3)
C15 W1 C1 C6 128.8(3)
C16 C15 C14 C13 -1.1(3)
C20 C15 C14 C13 -178.4(3)
W1 C15 C14 C13 60.9(2)
C16 C15 C14 C19 172.7(3)
C20 C15 C14 C19 -4.5(5)
W1 C15 C14 C19 -125.2(3)
C16 C15 C14 W1 -62.0(2)
C20 C15 C14 W1 120.7(3)
N1 W1 C14 C13 40.7(2)
C7 W1 C14 C13 138.67(19)
C1 W1 C14 C13 -100.5(2)
C12 W1 C14 C13 -39.07(18)
C16 W1 C14 C13 -81.01(19)
C15 W1 C14 C13 -117.3(3)
N1 W1 C14 C15 157.97(17)
C7 W1 C14 C15 -104.07(19)
C1 W1 C14 C15 16.7(3)
C13 W1 C14 C15 117.3(3)
C12 W1 C14 C15 78.19(19)
C16 W1 C14 C15 36.26(17)
N1 W1 C14 C19 -79.6(3)
C7 W1 C14 C19 18.3(3)
C1 W1 C14 C19 139.1(3)
C13 W1 C14 C19 -120.3(4)
C12 W1 C14 C19 -159.4(3)
C16 W1 C14 C19 158.7(3)
C15 W1 C14 C19 122.4(4)
C15 C14 C13 C12 0.7(3)
C19 C14 C13 C12 -173.0(3)
W1 C14 C13 C12 65.7(2)
C15 C14 C13 C18 176.9(3)
C19 C14 C13 C18 3.2(5)
W1 C14 C13 C18 -118.1(3)
C15 C14 C13 W1 -65.0(2)
C19 C14 C13 W1 121.3(3)
C16 C12 C13 C14 0.0(3)
C17 C12 C13 C14 176.0(3)
W1 C12 C13 C14 -68.5(2)
C16 C12 C13 C18 -176.3(3)
C17 C12 C13 C18 -0.2(5)
W1 C12 C13 C18 115.3(3)
C16 C12 C13 W1 68.4(2)
C17 C12 C13 W1 -115.5(3)
N1 W1 C13 C14 -146.51(18)
C7 W1 C13 C14 -45.1(2)
C1 W1 C13 C14 116.44(19)
C12 W1 C13 C14 114.4(3)
C16 W1 C13 C14 76.16(19)
C15 W1 C13 C14 35.92(17)
N1 W1 C13 C12 99.14(19)
C7 W1 C13 C12 -159.46(18)
C1 W1 C13 C12 2.1(2)
C14 W1 C13 C12 -114.4(3)
C16 W1 C13 C12 -38.19(17)
C15 W1 C13 C12 -78.43(19)
N1 W1 C13 C18 -22.4(3)
C7 W1 C13 C18 79.0(3)
C1 W1 C13 C18 -119.4(3)
C12 W1 C13 C18 -121.5(3)
C14 W1 C13 C18 124.2(3)
C16 W1 C13 C18 -159.7(3)
C15 W1 C13 C18 160.1(3)
C6 C5 C4 C3 -0.4(6)
C2 C3 C4 C5 1.1(5)
C4 C3 C2 F1 179.0(3)
C4 C3 C2 C1 -0.6(5)
C6 C1 C2 F1 179.7(3)
W1 C1 C2 F1 -2.1(4)
C6 C1 C2 C3 -0.6(5)
W1 C1 C2 C3 177.5(3)
C4 C5 C6 C1 -1.0(6)
C2 C1 C6 C5 1.4(5)
W1 C1 C6 C5 -176.7(3)
